data_2103690
loop_
_publ_author_name
'Cai, Jiwen'
'Chen, Cai-Hong'
'Liao, Cheng-Zhu'
'Feng, Xiao-Long'
'Chen, Xiao-Ming'

_publ_section_title
;
 Solid-state structures of group 1 and group 2 metal
 1,5-naphthalenedisulfonates: systematic investigation of lamellar
 three-dimensional networks constructed by metal arenedisulfonate
;
_journal_issue 4
_journal_name_full 'Acta Crystallographica Section B'
_journal_page_first 520
_journal_page_last 530
_journal_paper_doi 10.1107/S010876810100862X
_journal_volume 57
_journal_year 2001
_chemical_formula_moiety 'Mg H12 O6 2+, C10 H6 S2 O6 2-'
_chemical_formula_sum 'C10 H18 Mg O12 S2'
_chemical_formula_weight 418.67
_chemical_name_common Mg(H2O)6(C10H6(SO3)2)
_chemical_name_systematic
;
 (hexaaqua)-magnesium(II) 1,5-naphthalenedisulfonate
;
_space_group_IT_number 14
_symmetry_cell_setting monoclinic
_symmetry_space_group_name_Hall '-P 2ybc'
_symmetry_space_group_name_H-M 'P 1 21/c 1'
_audit_creation_method SHELXL97
_cell_angle_alpha 90.00
_cell_angle_beta 92.3040(10)
_cell_angle_gamma 90.00
_cell_formula_units_Z 2
_cell_length_a 13.1955(8)
_cell_length_b 6.6981(4)
_cell_length_c 9.6616(6)
_cell_measurement_temperature 293(2)
_cell_measurement_theta_max 29.98
_cell_measurement_theta_min 4.34
_cell_volume 853.25(9)
_computing_cell_refinement 'Bruker SMART'
_computing_data_collection 'Bruker SMART'
_computing_data_reduction 'Bruker SHELXTL'
_computing_molecular_graphics 'Bruker SHELXTL'
_computing_publication_material 'Bruker SHELXTL'
_computing_structure_refinement 'SHELXL97 (Sheldrick, 1997)'
_computing_structure_solution 'SHELXS97 (Sheldrick, 1997)'
_diffrn_ambient_temperature 293(2)
_diffrn_measured_fraction_theta_full .982
_diffrn_measured_fraction_theta_max .982
_diffrn_measurement_device_type 'Bruker Smart 1000 CCD area detector'
_diffrn_measurement_method 'phi and omega scans'
_diffrn_radiation_monochromator graphite
_diffrn_radiation_source 'fine-focus sealed tube'
_diffrn_radiation_type MoK\a
_diffrn_radiation_wavelength .71073
_diffrn_reflns_av_R_equivalents .0188
_diffrn_reflns_av_sigmaI/netI .0163
_diffrn_reflns_limit_h_max 18
_diffrn_reflns_limit_h_min -14
_diffrn_reflns_limit_k_max 9
_diffrn_reflns_limit_k_min -9
_diffrn_reflns_limit_l_max 13
_diffrn_reflns_limit_l_min -11
_diffrn_reflns_number 5674
_diffrn_reflns_theta_full 29.98
_diffrn_reflns_theta_max 29.98
_diffrn_reflns_theta_min 4.34
_exptl_absorpt_coefficient_mu .409
_exptl_absorpt_correction_T_max .9263
_exptl_absorpt_correction_T_min .8976
_exptl_absorpt_correction_type none
_exptl_absorpt_process_details 'SADABS (Blessing, 1995)'
_exptl_crystal_colour colorless
_exptl_crystal_density_diffrn 1.630
_exptl_crystal_density_method 'not measured'
_exptl_crystal_description plate
_exptl_crystal_F_000 436
_exptl_crystal_size_max .27
_exptl_crystal_size_mid .21
_exptl_crystal_size_min .19
_refine_diff_density_max .408
_refine_diff_density_min -.363
_refine_ls_extinction_coef .083(5)
_refine_ls_extinction_method SHELXL
_refine_ls_goodness_of_fit_ref 1.049
_refine_ls_hydrogen_treatment mixed
_refine_ls_matrix_type full
_refine_ls_number_parameters 152
_refine_ls_number_reflns 2449
_refine_ls_number_restraints 0
_refine_ls_restrained_S_all 1.049
_refine_ls_R_factor_all .0301
_refine_ls_R_factor_gt .0282
_refine_ls_shift/su_max .000
_refine_ls_shift/su_mean .000
_refine_ls_structure_factor_coef Fsqd
_refine_ls_weighting_details 'calc w=1/[\s^2^(Fo^2^)+(0.0591P)^2^+0.1019P] where P=(Fo^2^+2Fc^2^)/3'
_refine_ls_weighting_scheme calc
_refine_ls_wR_factor_ref .0858
_reflns_number_gt 2250
_reflns_number_total 2449
_reflns_threshold_expression >2sigma(I)
_cod_data_source_file bm0044.cif
_cod_data_source_block 4
_cod_depositor_comments
;
The following automatic conversions were performed:
'_symmetry_cell_setting' value 'Monoclinic' changed to 'monoclinic'
according to '/home/saulius/struct/CIF-dictionaries/cif_core.dic'
dictionary named 'cif_core.dic' version 2.4.1 from 2010-06-29.

Automatic conversion script
Id: cif_fix_enum 1527 2010-12-29 10:47:43Z saulius 

The following automatic conversions were performed:

'_symmetry_cell_setting' value 'Monoclinic' changed to 'monoclinic'
according to /home/saulius/struct/CIF-dictionaries/cif_core.dic
dictionary named 'cif_core.dic' version 2.4.1 from 2010-06-29.

Automatic conversion script
Id: cif_fix_values 1715 2011-07-08 13:25:40Z adriana 
;
_cod_original_sg_symbol_H-M P2(1)/c
_cod_database_code 2103690
_cod_database_fobs_code 2103690

loop_
_symmetry_equiv_pos_as_xyz
'x, y, z'
'-x, y+1/2, -z+1/2'
'-x, -y, -z'
'x, -y-1/2, z-1/2'

loop_
_atom_site_label
_atom_site_fract_x
_atom_site_fract_y
_atom_site_fract_z
_atom_site_U_iso_or_equiv
_atom_site_adp_type
_atom_site_calc_flag
_atom_site_refinement_flags
_atom_site_occupancy
_atom_site_type_symbol
S .249906(17) 1.03340(4) .91547(3) .02187(11) Uani d . 1 S
Mg .5000 .5000 1.0000 .01887(13) Uani d S 1 Mg
O1 .37721(7) .53746(12) .86804(9) .02859(19) Uani d . 1 O
H1OB .3498(14) .648(3) .8496(18) .046(5) Uiso d . 1 H
H1OA .3305(16) .456(3) .863(2) .053(5) Uiso d . 1 H
O2 .58743(6) .64910(12) .85493(8) .02499(17) Uani d . 1 O
H2OA .6281(15) .575(3) .807(2) .052(5) Uiso d . 1 H
H2OB .6200(15) .746(3) .885(2) .053(5) Uiso d . 1 H
O3 .52744(7) .23274(12) .90278(9) .02935(19) Uani d . 1 O
H3OA .5771(16) .159(3) .9151(19) .047(5) Uiso d . 1 H
H3OB .5015(15) .197(3) .825(2) .051(5) Uiso d . 1 H
O4 .29958(6) 1.01868(13) 1.05314(9) .03076(19) Uani d . 1 O
O5 .30036(6) .90794(13) .81460(9) .03055(19) Uani d . 1 O
O6 .23895(6) 1.23775(12) .86707(10) .0325(2) Uani d . 1 O
C1 .12570(7) .93521(15) .92759(10) .02125(19) Uani d . 1 C
C2 .10362(8) .75921(16) .86043(11) .0270(2) Uani d . 1 C
H2CA .1546(14) .690(3) .8103(17) .043(4) Uiso d . 1 H
C3 .00501(8) .67951(17) .86104(12) .0303(2) Uani d . 1 C
H3CA -.0061(12) .548(2) .8201(16) .032(4) Uiso d . 1 H
C4 .07016(8) 1.22210(17) 1.07353(12) .0279(2) Uani d . 1 C
H4CA .1364(13) 1.275(3) 1.0775(18) .043(4) Uiso d . 1 H
C5 .05010(7) 1.04079(14) 1.00103(10) .0206(2) Uani d . 1 C

loop_
_atom_site_aniso_label
_atom_site_aniso_U_11
_atom_site_aniso_U_22
_atom_site_aniso_U_33
_atom_site_aniso_U_12
_atom_site_aniso_U_13
_atom_site_aniso_U_23
S .01609(14) .02129(16) .02835(16) -.00139(7) .00235(9) .00147(8)
Mg .0185(2) .0197(2) .0185(2) .00009(16) .00119(17) .00024(16)
O1 .0237(4) .0249(4) .0364(4) -.0024(3) -.0075(3) .0042(3)
O2 .0245(4) .0257(4) .0251(3) -.0039(3) .0059(3) -.0008(3)
O3 .0309(4) .0277(4) .0292(4) .0067(3) -.0031(3) -.0082(3)
O4 .0219(4) .0365(4) .0334(4) -.0016(3) -.0043(3) -.0002(3)
O5 .0273(4) .0281(4) .0372(4) .0003(3) .0119(3) -.0012(3)
O6 .0263(4) .0222(4) .0492(5) -.0027(3) .0037(3) .0072(3)
C1 .0167(4) .0218(4) .0253(4) -.0019(3) .0011(3) .0005(3)
C2 .0230(5) .0250(5) .0333(5) -.0012(4) .0033(4) -.0050(4)
C3 .0262(5) .0266(5) .0382(6) -.0059(4) .0018(4) -.0108(4)
C4 .0216(4) .0275(5) .0347(5) -.0071(4) .0019(4) -.0078(4)
C5 .0175(4) .0209(4) .0232(4) -.0028(3) .0002(3) -.0002(3)

loop_
_atom_type_symbol
_atom_type_description
_atom_type_scat_dispersion_real
_atom_type_scat_dispersion_imag
_atom_type_scat_source
C C .0033 .0016 'International Tables Vol C Tables 4.2.6.8 and 6.1.1.4'
H H .0000 .0000 'International Tables Vol C Tables 4.2.6.8 and 6.1.1.4'
O O .0106 .0060 'International Tables Vol C Tables 4.2.6.8 and 6.1.1.4'
Mg Mg .0486 .0363 'International Tables Vol C Tables 4.2.6.8 and 6.1.1.4'
S S .1246 .1234 'International Tables Vol C Tables 4.2.6.8 and 6.1.1.4'

loop_
_geom_angle_atom_site_label_1
_geom_angle_atom_site_label_2
_geom_angle_atom_site_label_3
_geom_angle_site_symmetry_1
_geom_angle_site_symmetry_3
_geom_angle
O6 S O4 . . 113.06(5)
O6 S O5 . . 111.60(5)
O4 S O5 . . 111.52(5)
O6 S C1 . . 106.89(5)
O4 S C1 . . 107.24(5)
O5 S C1 . . 106.06(5)
O1 Mg O1 3_667 . 180.0
O1 Mg O3 3_667 3_667 88.37(4)
O1 Mg O3 . 3_667 91.63(3)
O1 Mg O3 3_667 . 91.63(3)
O1 Mg O3 . . 88.37(4)
O3 Mg O3 3_667 . 180.0000(10)
O1 Mg O2 3_667 . 91.82(3)
O1 Mg O2 . . 88.18(3)
O3 Mg O2 3_667 . 90.14(3)
O3 Mg O2 . . 89.86(3)
O1 Mg O2 3_667 3_667 88.18(3)
O1 Mg O2 . 3_667 91.82(3)
O3 Mg O2 3_667 3_667 89.86(3)
O3 Mg O2 . 3_667 90.14(3)
O2 Mg O2 . 3_667 180.0000(10)
C2 C1 C5 . . 121.29(9)
C2 C1 S . . 117.82(7)
C5 C1 S . . 120.85(7)
C1 C2 C3 . . 120.21(9)
C4 C3 C2 3_577 . 120.50(10)
C3 C4 C5 3_577 . 121.04(9)
C4 C5 C1 . . 123.08(9)
C4 C5 C5 . 3_577 119.14(11)
C1 C5 C5 . 3_577 117.77(11)

loop_
_geom_bond_atom_site_label_1
_geom_bond_atom_site_label_2
_geom_bond_site_symmetry_2
_geom_bond_distance
S O6 . 1.4517(8)
S O4 . 1.4624(9)
S O5 . 1.4667(8)
S C1 . 1.7743(10)
Mg O1 3_667 2.0366(8)
Mg O1 . 2.0366(8)
Mg O3 3_667 2.0604(8)
Mg O3 . 2.0604(8)
Mg O2 . 2.1031(7)
Mg O2 3_667 2.1031(7)
C1 C2 . 1.3713(14)
C1 C5 . 1.4337(13)
C2 C3 . 1.4067(15)
C3 C4 3_577 1.3668(15)
C4 C3 3_577 1.3668(15)
C4 C5 . 1.4215(14)
C5 C5 3_577 1.4301(19)

loop_
_geom_hbond_atom_site_label_D
_geom_hbond_atom_site_label_H
_geom_hbond_atom_site_label_A
_geom_hbond_site_symmetry_A
_geom_hbond_distance_DH
_geom_hbond_distance_HA
_geom_hbond_distance_DA
_geom_hbond_angle_DHA
O1 H1OB O5 . .84(2) 1.88(2) 2.7223(12) 174.4(19)
O1 H1OB S . .84(2) 2.98(2) 3.7588(9) 155.4(15)
O1 H1OA O6 1_545 .82(2) 1.90(2) 2.7124(11) 170(2)
O2 H2OA O5 2_646 .88(2) 1.90(2) 2.7712(11) 171.9(19)
O2 H2OA S 2_646 .88(2) 2.75(2) 3.5332(8) 149.5(17)
O2 H2OB O4 3_677 .83(2) 1.98(2) 2.8030(12) 177(2)
O2 H2OB S 3_677 .83(2) 2.93(2) 3.6970(9) 155.8(17)
O3 H3OA O4 3_667 .82(2) 2.03(2) 2.8548(12) 179(2)
O3 H3OB O2 2_646 .85(2) 2.08(2) 2.9168(12) 167.6(18)

loop_
_geom_torsion_atom_site_label_1
_geom_torsion_atom_site_label_2
_geom_torsion_atom_site_label_3
_geom_torsion_atom_site_label_4
_geom_torsion_site_symmetry_1
_geom_torsion_site_symmetry_4
_geom_torsion
O6 S C1 C2 . . 126.72(9)
O4 S C1 C2 . . -111.75(9)
O5 S C1 C2 . . 7.53(10)
O6 S C1 C5 . . -51.02(9)
O4 S C1 C5 . . 70.51(9)
O5 S C1 C5 . . -170.21(8)
C5 C1 C2 C3 . . .77(16)
S C1 C2 C3 . . -176.96(9)
C1 C2 C3 C4 . 3_577 1.07(18)
C3 C4 C5 C1 3_577 . 178.18(11)
C3 C4 C5 C5 3_577 3_577 -1.07(19)
C2 C1 C5 C4 . . 179.12(10)
S C1 C5 C4 . . -3.22(14)
C2 C1 C5 C5 . 3_577 -1.62(17)
S C1 C5 C5 . 3_577 176.04(9)
